data_7059319
loop_
_publ_author_name
'Niu, Xiaowen'
'Wang, Li'

_publ_section_title
;
 Synthesis, characterization and crystal structure of a new mixed alkali
 and alkaline-earth metal borate Rb9Ba24(BO3)19
;
_journal_issue 10
_journal_name_full 'New Journal of Chemistry'
_journal_page_first 3882
_journal_page_last 3887
_journal_paper_doi 10.1039/C9NJ06320J
_journal_volume 44
_journal_year 2020
_chemical_formula_sum 'B19 Ba24 O57 Rb9'
_chemical_formula_weight 5182.78
_space_group_crystal_system trigonal
_space_group_IT_number 164
_space_group_name_Hall '-P 3 2"'
_space_group_name_H-M_alt 'P -3 m 1'
_audit_creation_method SHELXL-2013
_audit_update_record
;
2019-11-15 deposited with the CCDC.	2020-02-13 downloaded from the CCDC.
;
_cell_angle_alpha 90
_cell_angle_beta 90
_cell_angle_gamma 120
_cell_formula_units_Z 1
_cell_length_a 16.977(3)
_cell_length_b 16.977(3)
_cell_length_c 7.282(2)
_cell_measurement_reflns_used 2186
_cell_measurement_temperature 296(2)
_cell_measurement_theta_max 26.41
_cell_measurement_theta_min 2.40
_cell_volume 1817.6(7)
_computing_cell_refinement 'Bruker SMART'
_computing_data_collection 'Bruker SMART'
_computing_data_reduction 'Bruker SAINT'
_computing_molecular_graphics 'Bruker SHELXTL'
_computing_publication_material 'Bruker SHELXTL'
_computing_structure_refinement 'SHELXL-2013 (Sheldrick, 2013)'
_computing_structure_solution 'Bruker SHELXTL'
_diffrn_ambient_temperature 296(2)
_diffrn_measured_fraction_theta_full 0.998
_diffrn_measured_fraction_theta_max 0.997
_diffrn_measurement_device_type 'CCD area detector'
_diffrn_measurement_method 'phi and omega scans'
_diffrn_radiation_type MoK\a
_diffrn_radiation_wavelength 0.71073
_diffrn_reflns_av_R_equivalents 0.0607
_diffrn_reflns_av_unetI/netI 0.0354
_diffrn_reflns_Laue_measured_fraction_full 0.998
_diffrn_reflns_Laue_measured_fraction_max 0.997
_diffrn_reflns_limit_h_max 19
_diffrn_reflns_limit_h_min -22
_diffrn_reflns_limit_k_max 22
_diffrn_reflns_limit_k_min -13
_diffrn_reflns_limit_l_max 7
_diffrn_reflns_limit_l_min -9
_diffrn_reflns_number 11359
_diffrn_reflns_point_group_measured_fraction_full 0.998
_diffrn_reflns_point_group_measured_fraction_max 0.997
_diffrn_reflns_theta_full 25.242
_diffrn_reflns_theta_max 27.461
_diffrn_reflns_theta_min 2.399
_exptl_absorpt_coefficient_mu 18.841
_exptl_absorpt_correction_type none
_exptl_crystal_colour colourless
_exptl_crystal_density_diffrn 4.735
_exptl_crystal_density_meas 4.735
_exptl_crystal_description block
_exptl_crystal_F_000 2228
_exptl_crystal_size_max 0.145
_exptl_crystal_size_mid 0.136
_exptl_crystal_size_min 0.125
_refine_diff_density_max 1.653
_refine_diff_density_min -2.454
_refine_diff_density_rms 0.257
_refine_ls_extinction_coef 0.00272(10)
_refine_ls_extinction_expression Fc^*^=kFc[1+0.001xFc^2^\l^3^/sin(2\q)]^-1/4^
_refine_ls_extinction_method SHELXL
_refine_ls_goodness_of_fit_ref 1.043
_refine_ls_hydrogen_treatment undef
_refine_ls_matrix_type full
_refine_ls_number_parameters 106
_refine_ls_number_reflns 1531
_refine_ls_number_restraints 6
_refine_ls_restrained_S_all 1.041
_refine_ls_R_factor_all 0.0355
_refine_ls_R_factor_gt 0.0270
_refine_ls_shift/su_max 0.031
_refine_ls_shift/su_mean 0.001
_refine_ls_structure_factor_coef Fsqd
_refine_ls_weighting_details
; 
 w=1/[\s^2^(Fo^2^)+(0.0251P)^2^+12.3313P] 
 where P=(Fo^2^+2Fc^2^)/3 
;
_refine_ls_weighting_scheme calc
_refine_ls_wR_factor_gt 0.0605
_refine_ls_wR_factor_ref 0.0633
_reflns_Friedel_coverage 0.000
_reflns_number_gt 1309
_reflns_number_total 1531
_reflns_threshold_expression 'I > 2\s(I)'
_cod_data_source_file c9nj06320j2.cif
_cod_data_source_block rrr
_cod_depositor_comments
;Adding full bibliography for 7059319.cif.

 Adding full bibliography for 7059319.cif.
;
_cod_original_cell_volume 1817.7(8)
_cod_database_code 7059319
_shelx_space_group_comment
; 
The symmetry employed for this shelxl refinement is uniquely defined 
by the following loop, which should always be used as a source of 
symmetry information in preference to the above space-group names. 
They are only intended as comments. 
;
_shelxl_version_number 2013-2

loop_
_space_group_symop_operation_xyz
'x, y, z'
'-y, x-y, z'
'-x+y, -x, z'
'y, x, -z'
'x-y, -y, -z'
'-x, -x+y, -z'
'-x, -y, -z'
'y, -x+y, -z'
'x-y, x, -z'
'-y, -x, z'
'-x+y, y, z'
'x, x-y, z'

loop_
_atom_site_label
_atom_site_type_symbol
_atom_site_fract_x
_atom_site_fract_y
_atom_site_fract_z
_atom_site_U_iso_or_equiv
_atom_site_adp_type
_atom_site_occupancy
_atom_site_site_symmetry_order
_atom_site_calc_flag
_atom_site_refinement_flags_posn
_atom_site_refinement_flags_adp
_atom_site_refinement_flags_occupancy
_atom_site_disorder_assembly
_atom_site_disorder_group
O1 O 0.2633(3) 0.5266(5) 0.3643(11) 0.0271(18) Uani 1 2 d S T P . .
O2 O 0.2703(3) 0.3999(3) 0.2405(6) 0.0134(10) Uani 1 1 d . . . . .
B1 B 0.2216(4) 0.4433(7) 0.2833(14) 0.010(2) Uani 1 2 d S T P . .
O3 O 0.4647(3) 0.3952(3) 0.3118(6) 0.0156(10) Uani 1 1 d . . . . .
O4 O 0.5604(3) 0.4396(3) 0.0422(9) 0.0216(16) Uani 1 2 d S T P . .
B2 B 0.5443(4) 0.4557(4) 0.2189(14) 0.010(2) Uani 1 2 d S T P . .
O5 O 0.2644(3) 0.2026(3) 0.1806(6) 0.0154(10) Uani 1 1 d . . . . .
O6 O 0.2412(5) 0.1206(3) 0.4621(8) 0.0204(16) Uani 1 2 d S T P . .
B3 B 0.2532(7) 0.1266(4) 0.2757(15) 0.013(2) Uani 1 2 d S T P . .
Ba1 Ba 0.43751(2) 0.56249(2) 0.35393(7) 0.01178(15) Uani 1 2 d S T P . .
Ba2 Ba 0.30324(3) 0.30324(3) 0.5000 0.00930(15) Uani 1 2 d S T P . .
Ba3 Ba 0.0000 0.36445(3) 0.0000 0.01013(15) Uani 1 2 d S T P . .
Ba4 Ba 0.11298(2) 0.22595(4) 0.15776(8) 0.01584(16) Uani 1 2 d S T P . .
Rb1 Rb 0.0000 0.0000 0.5000 0.0898(17) Uani 1 12 d S T P . .
Rb2 Rb 0.46683(8) 0.23341(4) 0.2062(2) 0.0364(3) Uani 1 2 d S T P . .
Rb3 Rb 0.3333 0.6667 0.0905(3) 0.0394(5) Uani 1 6 d S T P . .
O7 O 0.0712(17) 0.0356(9) 0.108(4) 0.106(10) Uani 0.5 2 d S T P . .
B4 B 0.0000 0.0000 0.0000 0.04031(13) Uani 1 12 d S TU P . .

loop_
_atom_site_aniso_label
_atom_site_aniso_U_11
_atom_site_aniso_U_22
_atom_site_aniso_U_33
_atom_site_aniso_U_23
_atom_site_aniso_U_13
_atom_site_aniso_U_12
O1 0.017(3) 0.023(4) 0.043(5) -0.016(4) -0.0081(18) 0.012(2)
O2 0.011(2) 0.016(3) 0.014(2) -0.0014(19) 0.0010(18) 0.007(2)
B1 0.007(3) 0.013(5) 0.011(5) 0.006(4) 0.003(2) 0.006(3)
O3 0.012(2) 0.017(3) 0.012(2) 0.0010(19) -0.0004(18) 0.002(2)
O4 0.023(3) 0.023(3) 0.012(3) -0.0043(15) 0.0043(15) 0.006(3)
B2 0.011(4) 0.011(4) 0.008(5) 0.0005(19) -0.0005(19) 0.007(4)
O5 0.028(3) 0.014(2) 0.012(2) 0.0027(19) 0.003(2) 0.016(2)
O6 0.040(5) 0.022(3) 0.005(3) 0.0018(15) 0.004(3) 0.020(2)
B3 0.011(5) 0.015(4) 0.013(5) 0.001(2) 0.001(4) 0.006(3)
Ba1 0.0105(2) 0.0105(2) 0.0127(3) -0.00007(10) 0.00007(10) 0.0040(2)
Ba2 0.0099(2) 0.0099(2) 0.0079(3) -0.00018(10) 0.00018(10) 0.0047(2)
Ba3 0.0113(3) 0.0111(2) 0.0081(3) -0.00014(10) -0.0003(2) 0.00564(14)
Ba4 0.0149(2) 0.0233(3) 0.0122(3) -0.0013(2) -0.00066(11) 0.01163(17)
Rb1 0.119(3) 0.119(3) 0.031(2) 0.000 0.000 0.0597(14)
Rb2 0.0296(6) 0.0167(4) 0.0670(8) 0.0012(3) 0.0025(6) 0.0148(3)
Rb3 0.0410(8) 0.0410(8) 0.0361(12) 0.000 0.000 0.0205(4)
O7 0.063(17) 0.104(18) 0.14(2) -0.011(9) -0.021(17) 0.032(9)
B4 0.04031(13) 0.04031(13) 0.04031(18) 0.000 0.000 0.02016(6)

loop_
_atom_type_symbol
_atom_type_description
_atom_type_scat_dispersion_real
_atom_type_scat_dispersion_imag
_atom_type_scat_source
B B 0.0013 0.0007 'International Tables Vol C Tables 4.2.6.8 and 6.1.1.4'
O O 0.0106 0.0060 'International Tables Vol C Tables 4.2.6.8 and 6.1.1.4'
Rb Rb -0.9393 2.9676 'International Tables Vol C Tables 4.2.6.8 and 6.1.1.4'
Ba Ba -0.3244 2.2819 'International Tables Vol C Tables 4.2.6.8 and 6.1.1.4'

loop_
_geom_angle_atom_site_label_1
_geom_angle_atom_site_label_2
_geom_angle_atom_site_label_3
_geom_angle
_geom_angle_site_symmetry_1
_geom_angle_site_symmetry_3
_geom_angle_publ_flag
B1 O1 Ba1 99.40(16) . 3_565 ?
B1 O1 Ba1 99.40(16) . . ?
Ba1 O1 Ba1 157.3(3) 3_565 . ?
B1 O1 Rb3 110.2(6) . . ?
Ba1 O1 Rb3 80.82(17) 3_565 . ?
Ba1 O1 Rb3 80.82(17) . . ?
B1 O1 Rb2 100.0(6) . 9_556 ?
Ba1 O1 Rb2 94.57(17) 3_565 9_556 ?
Ba1 O1 Rb2 94.57(17) . 9_556 ?
Rb3 O1 Rb2 149.8(3) . 9_556 ?
B1 O2 Ba3 149.3(5) . 8 ?
B1 O2 Ba2 121.1(5) . . ?
Ba3 O2 Ba2 89.56(14) 8 . ?
B1 O2 Ba4 95.6(4) . . ?
Ba3 O2 Ba4 89.08(13) 8 . ?
Ba2 O2 Ba4 83.82(12) . . ?
B1 O2 Ba1 89.5(4) . . ?
Ba3 O2 Ba1 89.41(13) 8 . ?
Ba2 O2 Ba1 88.73(12) . . ?
Ba4 O2 Ba1 172.41(18) . . ?
B1 O2 Rb2 78.0(5) . 9 ?
Ba3 O2 Rb2 72.11(10) 8 9 ?
Ba2 O2 Rb2 158.76(16) . 9 ?
Ba4 O2 Rb2 85.20(11) . 9 ?
Ba1 O2 Rb2 101.40(12) . 9 ?
O1 B1 O2 120.7(4) . . ?
O1 B1 O2 120.7(4) . 11 ?
O2 B1 O2 118.6(9) . 11 ?
O1 B1 Ba1 55.98(17) . 3_565 ?
O2 B1 Ba1 173.5(6) . 3_565 ?
O2 B1 Ba1 65.0(3) 11 3_565 ?
O1 B1 Rb2 110.2(6) . 9 ?
O2 B1 Rb2 79.7(5) . 9 ?
O2 B1 Rb2 79.7(5) 11 9 ?
Ba1 B1 Rb2 96.1(2) 3_565 9 ?
O1 B1 Rb2 59.0(5) . 9_556 ?
O2 B1 Rb2 105.4(5) . 9_556 ?
O2 B1 Rb2 105.4(5) 11 9_556 ?
Ba1 B1 Rb2 77.9(2) 3_565 9_556 ?
Rb2 B1 Rb2 169.1(3) 9 9_556 ?
B2 O3 Ba3 91.1(4) . 8 ?
B2 O3 Ba2 169.4(5) . . ?
Ba3 O3 Ba2 87.50(14) 8 . ?
B2 O3 Ba1 90.1(4) . 7_666 ?
Ba3 O3 Ba1 174.7(2) 8 7_666 ?
Ba2 O3 Ba1 90.40(13) . 7_666 ?
B2 O3 Rb2 96.0(5) . . ?
Ba3 O3 Rb2 84.20(13) 8 . ?
Ba2 O3 Rb2 94.35(14) . . ?
Ba1 O3 Rb2 100.78(15) 7_666 . ?
B2 O3 Ba1 84.7(5) . . ?
Ba3 O3 Ba1 83.89(13) 8 . ?
Ba2 O3 Ba1 84.73(13) . . ?
Ba1 O3 Ba1 91.11(13) 7_666 . ?
Rb2 O3 Ba1 168.08(17) . . ?
B2 O4 Ba1 161.0(6) . 7_665 ?
B2 O4 Ba3 83.6(4) . 8 ?
Ba1 O4 Ba3 84.72(16) 7_665 8 ?
B2 O4 Ba3 83.6(4) . 2_665 ?
Ba1 O4 Ba3 84.72(16) 7_665 2_665 ?
Ba3 O4 Ba3 103.9(2) 8 2_665 ?
B2 O4 Rb2 80.3(3) . 3_665 ?
Ba1 O4 Rb2 110.80(15) 7_665 3_665 ?
Ba3 O4 Rb2 163.9(2) 8 3_665 ?
Ba3 O4 Rb2 74.50(4) 2_665 3_665 ?
B2 O4 Rb2 80.3(3) . . ?
Ba1 O4 Rb2 110.80(15) 7_665 . ?
Ba3 O4 Rb2 74.50(4) 8 . ?
Ba3 O4 Rb2 163.9(2) 2_665 . ?
Rb2 O4 Rb2 102.5(2) 3_665 . ?
B2 O4 Rb3 127.4(6) . 7_665 ?
Ba1 O4 Rb3 71.59(15) 7_665 7_665 ?
Ba3 O4 Rb3 123.32(13) 8 7_665 ?
Ba3 O4 Rb3 123.32(13) 2_665 7_665 ?
Rb2 O4 Rb3 67.86(13) 3_665 7_665 ?
Rb2 O4 Rb3 67.86(13) . 7_665 ?
O4 B2 O3 121.6(4) . . ?
O4 B2 O3 121.6(4) . 10_665 ?
O3 B2 O3 116.7(8) . 10_665 ?
O4 B2 Ba3 70.2(3) . 8 ?
O3 B2 Ba3 62.0(3) . 8 ?
O3 B2 Ba3 143.2(6) 10_665 8 ?
O4 B2 Ba3 70.2(3) . 2_665 ?
O3 B2 Ba3 143.2(6) . 2_665 ?
O3 B2 Ba3 62.0(3) 10_665 2_665 ?
Ba3 B2 Ba3 96.4(3) 8 2_665 ?
O4 B2 Ba1 150.0(7) . 7_666 ?
O3 B2 Ba1 63.7(4) . 7_666 ?
O3 B2 Ba1 63.7(4) 10_665 7_666 ?
Ba3 B2 Ba1 125.47(19) 8 7_666 ?
Ba3 B2 Ba1 125.47(19) 2_665 7_666 ?
O4 B2 Rb2 75.7(4) . 3_665 ?
O3 B2 Rb2 142.6(6) . 3_665 ?
O3 B2 Rb2 59.3(3) 10_665 3_665 ?
Ba3 B2 Rb2 145.9(3) 8 3_665 ?
Ba3 B2 Rb2 71.63(8) 2_665 3_665 ?
Ba1 B2 Rb2 85.3(2) 7_666 3_665 ?
B3 O5 Ba3 153.9(5) . 8 ?
B3 O5 Ba2 91.9(4) . . ?
Ba3 O5 Ba2 86.99(14) 8 . ?
B3 O5 Ba4 116.9(5) . . ?
Ba3 O5 Ba4 88.97(13) 8 . ?
Ba2 O5 Ba4 85.08(12) . . ?
B3 O5 Ba4 92.7(4) . 8 ?
Ba3 O5 Ba4 88.95(13) 8 8 ?
Ba2 O5 Ba4 175.31(18) . 8 ?
Ba4 O5 Ba4 92.50(14) . 8 ?
B3 O5 Rb2 76.2(5) . . ?
Ba3 O5 Rb2 77.78(12) 8 . ?
Ba2 O5 Rb2 86.88(13) . . ?
Ba4 O5 Rb2 164.84(18) . . ?
Ba4 O5 Rb2 94.56(13) 8 . ?
B3 O6 Ba2 93.2(2) . . ?
B3 O6 Ba2 93.2(2) . 8_556 ?
Ba2 O6 Ba2 139.4(3) . 8_556 ?
B3 O6 Ba4 177.2(7) . 8_556 ?
Ba2 O6 Ba4 85.79(14) . 8_556 ?
Ba2 O6 Ba4 85.79(14) 8_556 8_556 ?
B3 O6 Rb1 101.9(6) . . ?
Ba2 O6 Rb1 108.88(15) . . ?
Ba2 O6 Rb1 108.88(15) 8_556 . ?
Ba4 O6 Rb1 80.92(17) 8_556 . ?
O6 B3 O5 120.6(4) . . ?
O6 B3 O5 120.6(4) . 12 ?
O5 B3 O5 118.4(8) . 12 ?
O6 B3 Ba2 60.9(2) . 8_556 ?
O5 B3 Ba2 159.5(7) . 8_556 ?
O5 B3 Ba2 61.7(3) 12 8_556 ?
O6 B3 Ba4 165.3(7) . 8 ?
O5 B3 Ba4 61.4(4) . 8 ?
O5 B3 Ba4 61.4(4) 12 8 ?
Ba2 B3 Ba4 123.11(17) 8_556 8 ?
O1 Ba1 O1 82.4(3) 2_665 . ?
O1 Ba1 O3 85.2(2) 2_665 7_666 ?
O1 Ba1 O3 117.99(19) . 7_666 ?
O1 Ba1 O3 117.99(19) 2_665 4_556 ?
O1 Ba1 O3 85.2(2) . 4_556 ?
O3 Ba1 O3 49.68(19) 7_666 4_556 ?
O1 Ba1 O4 92.5(2) 2_665 7_665 ?
O1 Ba1 O4 92.5(2) . 7_665 ?
O3 Ba1 O4 148.66(13) 7_666 7_665 ?
O3 Ba1 O4 148.66(13) 4_556 7_665 ?
O1 Ba1 O2 50.08(17) 2_665 10_665 ?
O1 Ba1 O2 128.46(19) . 10_665 ?
O3 Ba1 O2 81.22(13) 7_666 10_665 ?
O3 Ba1 O2 130.78(13) 4_556 10_665 ?
O4 Ba1 O2 73.60(8) 7_665 10_665 ?
O1 Ba1 O2 128.47(19) 2_665 . ?
O1 Ba1 O2 50.08(17) . . ?
O3 Ba1 O2 130.78(13) 7_666 . ?
O3 Ba1 O2 81.22(13) 4_556 . ?
O4 Ba1 O2 73.60(8) 7_665 . ?
O2 Ba1 O2 147.01(17) 10_665 . ?
O1 Ba1 O3 160.93(18) 2_665 . ?
O1 Ba1 O3 116.22(18) . . ?
O3 Ba1 O3 88.89(13) 7_666 . ?
O3 Ba1 O3 70.10(15) 4_556 . ?
O4 Ba1 O3 83.20(16) 7_665 . ?
O2 Ba1 O3 111.10(12) 10_665 . ?
O2 Ba1 O3 68.13(12) . . ?
O1 Ba1 O3 116.21(18) 2_665 10_665 ?
O1 Ba1 O3 160.93(18) . 10_665 ?
O3 Ba1 O3 70.10(15) 7_666 10_665 ?
O3 Ba1 O3 88.89(13) 4_556 10_665 ?
O4 Ba1 O3 83.20(16) 7_665 10_665 ?
O2 Ba1 O3 68.13(12) 10_665 10_665 ?
O2 Ba1 O3 111.10(12) . 10_665 ?
O3 Ba1 O3 44.91(17) . 10_665 ?
O1 Ba1 B2 95.7(2) 2_665 7_666 ?
O1 Ba1 B2 95.7(2) . 7_666 ?
O3 Ba1 B2 26.25(11) 7_666 7_666 ?
O3 Ba1 B2 26.24(11) 4_556 7_666 ?
O4 Ba1 B2 169.0(2) 7_665 7_666 ?
O2 Ba1 B2 106.43(8) 10_665 7_666 ?
O2 Ba1 B2 106.43(8) . 7_666 ?
O3 Ba1 B2 86.64(19) . 7_666 ?
O3 Ba1 B2 86.64(19) 10_665 7_666 ?
O1 Ba1 B1 24.6(2) 2_665 2_665 ?
O1 Ba1 B1 104.8(2) . 2_665 ?
O3 Ba1 B1 83.9(2) 7_666 2_665 ?
O3 Ba1 B1 129.5(2) 4_556 2_665 ?
O4 Ba1 B1 81.36(19) 7_665 2_665 ?
O2 Ba1 B1 25.53(18) 10_665 2_665 ?
O2 Ba1 B1 142.29(19) . 2_665 ?
O3 Ba1 B1 136.63(18) . 2_665 ?
O3 Ba1 B1 93.00(18) 10_665 2_665 ?
B2 Ba1 B1 103.4(2) 7_666 2_665 ?
O1 Ba1 Ba3 139.36(17) 2_665 8 ?
O1 Ba1 Ba3 89.07(15) . 8 ?
O3 Ba1 Ba3 132.73(10) 7_666 8 ?
O3 Ba1 Ba3 100.63(10) 4_556 8 ?
O4 Ba1 Ba3 48.05(9) 7_665 8 ?
O2 Ba1 Ba3 112.87(9) 10_665 8 ?
O2 Ba1 Ba3 42.35(8) . 8 ?
O3 Ba1 Ba3 43.86(8) . 8 ?
O3 Ba1 Ba3 74.23(8) 10_665 8 ?
B2 Ba1 Ba3 124.71(13) 7_666 8 ?
B1 Ba1 Ba3 128.40(18) 2_665 8 ?
O2 Ba2 O2 157.21(19) . 4_556 ?
O2 Ba2 O6 76.66(17) . 9_556 ?
O2 Ba2 O6 122.00(16) 4_556 9_556 ?
O2 Ba2 O6 122.00(16) . . ?
O2 Ba2 O6 76.66(17) 4_556 . ?
O6 Ba2 O6 81.7(3) 9_556 . ?
O2 Ba2 O3 86.02(13) . 4_556 ?
O2 Ba2 O3 76.11(13) 4_556 4_556 ?
O6 Ba2 O3 107.58(18) 9_556 4_556 ?
O6 Ba2 O3 151.98(16) . 4_556 ?
O2 Ba2 O3 76.11(13) . . ?
O2 Ba2 O3 86.02(13) 4_556 . ?
O6 Ba2 O3 151.98(16) 9_556 . ?
O6 Ba2 O3 107.58(18) . . ?
O3 Ba2 O3 76.94(19) 4_556 . ?
O2 Ba2 O5 74.50(13) . . ?
O2 Ba2 O5 115.88(13) 4_556 . ?
O6 Ba2 O5 88.45(17) 9_556 . ?
O6 Ba2 O5 51.60(15) . . ?
O3 Ba2 O5 151.33(14) 4_556 . ?
O3 Ba2 O5 78.07(14) . . ?
O2 Ba2 O5 115.88(13) . 4_556 ?
O2 Ba2 O5 74.50(13) 4_556 4_556 ?
O6 Ba2 O5 51.60(16) 9_556 4_556 ?
O6 Ba2 O5 88.46(17) . 4_556 ?
O3 Ba2 O5 78.06(14) 4_556 4_556 ?
O3 Ba2 O5 151.33(14) . 4_556 ?
O5 Ba2 O5 129.3(2) . 4_556 ?
O2 Ba2 B3 93.86(19) . 9_556 ?
O2 Ba2 B3 100.08(19) 4_556 9_556 ?
O6 Ba2 B3 25.8(2) 9_556 9_556 ?
O6 Ba2 B3 88.4(2) . 9_556 ?
O3 Ba2 B3 90.0(2) 4_556 9_556 ?
O3 Ba2 B3 163.9(2) . 9_556 ?
O5 Ba2 B3 111.8(2) . 9_556 ?
O5 Ba2 B3 26.32(19) 4_556 9_556 ?
O2 Ba2 Ba4 49.77(9) . . ?
O2 Ba2 Ba4 152.21(9) 4_556 . ?
O6 Ba2 Ba4 47.47(13) 9_556 . ?
O6 Ba2 Ba4 76.21(14) . . ?
O3 Ba2 Ba4 129.75(10) 4_556 . ?
O3 Ba2 Ba4 107.86(9) . . ?
O5 Ba2 Ba4 47.82(10) . . ?
O5 Ba2 Ba4 98.86(10) 4_556 . ?
B3 Ba2 Ba4 73.28(17) 9_556 . ?
O2 Ba2 Ba4 152.21(9) . 8_556 ?
O2 Ba2 Ba4 49.77(9) 4_556 8_556 ?
O6 Ba2 Ba4 76.21(14) 9_556 8_556 ?
O6 Ba2 Ba4 47.47(13) . 8_556 ?
O3 Ba2 Ba4 107.86(9) 4_556 8_556 ?
O3 Ba2 Ba4 129.75(10) . 8_556 ?
O5 Ba2 Ba4 98.86(10) . 8_556 ?
O5 Ba2 Ba4 47.82(10) 4_556 8_556 ?
B3 Ba2 Ba4 63.02(17) 9_556 8_556 ?
Ba4 Ba2 Ba4 105.66(3) . 8_556 ?
O2 Ba2 Ba3 127.55(9) . 8_556 ?
O2 Ba2 Ba3 44.12(9) 4_556 8_556 ?
O6 Ba2 Ba3 96.37(13) 9_556 8_556 ?
O6 Ba2 Ba3 107.72(13) . 8_556 ?
O3 Ba2 Ba3 46.01(9) 4_556 8_556 ?
O3 Ba2 Ba3 105.35(9) . 8_556 ?
O5 Ba2 Ba3 157.95(9) . 8_556 ?
O5 Ba2 Ba3 46.23(10) 4_556 8_556 ?
B3 Ba2 Ba3 70.58(18) 9_556 8_556 ?
Ba4 Ba2 Ba3 143.458(13) . 8_556 ?
Ba4 Ba2 Ba3 61.850(18) 8_556 8_556 ?
O2 Ba3 O2 158.2(2) 9 11 ?
O2 Ba3 O3 111.05(14) 9 11 ?
O2 Ba3 O3 78.17(14) 11 11 ?
O2 Ba3 O3 78.17(14) 9 9 ?
O2 Ba3 O3 111.05(14) 11 9 ?
O3 Ba3 O3 131.84(19) 11 9 ?
O2 Ba3 O5 76.56(14) 9 9 ?
O2 Ba3 O5 85.74(13) 11 9 ?
O3 Ba3 O5 148.82(13) 11 9 ?
O3 Ba3 O5 78.87(14) 9 9 ?
O2 Ba3 O5 85.74(13) 9 11 ?
O2 Ba3 O5 76.56(14) 11 11 ?
O3 Ba3 O5 78.87(14) 11 11 ?
O3 Ba3 O5 148.82(13) 9 11 ?
O5 Ba3 O5 71.5(2) 9 11 ?
O2 Ba3 O4 121.21(16) 9 9 ?
O2 Ba3 O4 77.25(15) 11 9 ?
O3 Ba3 O4 89.66(16) 11 9 ?
O3 Ba3 O4 50.47(16) 9 9 ?
O5 Ba3 O4 112.77(16) 9 9 ?
O5 Ba3 O4 153.05(15) 11 9 ?
O2 Ba3 O4 77.25(15) 9 3_565 ?
O2 Ba3 O4 121.21(16) 11 3_565 ?
O3 Ba3 O4 50.47(16) 11 3_565 ?
O3 Ba3 O4 89.66(16) 9 3_565 ?
O5 Ba3 O4 153.05(15) 9 3_565 ?
O5 Ba3 O4 112.77(16) 11 3_565 ?
O4 Ba3 O4 76.1(2) 9 3_565 ?
O2 Ba3 B2 100.3(2) 9 3_565 ?
O2 Ba3 B2 95.9(2) 11 3_565 ?
O3 Ba3 B2 26.88(17) 11 3_565 ?
O3 Ba3 B2 106.48(17) 9 3_565 ?
O5 Ba3 B2 173.28(18) 9 3_565 ?
O5 Ba3 B2 102.54(17) 11 3_565 ?
O4 Ba3 B2 73.95(19) 9 3_565 ?
O4 Ba3 B2 26.2(2) 3_565 3_565 ?
O2 Ba3 B2 95.9(2) 9 9 ?
O2 Ba3 B2 100.3(2) 11 9 ?
O3 Ba3 B2 106.48(17) 11 9 ?
O3 Ba3 B2 26.88(17) 9 9 ?
O5 Ba3 B2 102.54(17) 9 9 ?
O5 Ba3 B2 173.28(18) 11 9 ?
O4 Ba3 B2 26.2(2) 9 9 ?
O4 Ba3 B2 73.95(19) 3_565 9 ?
B2 Ba3 B2 83.6(3) 3_565 9 ?
O2 Ba3 Rb2 65.95(10) 9 2 ?
O2 Ba3 Rb2 112.52(10) 11 2 ?
O3 Ba3 Rb2 49.52(10) 11 2 ?
O3 Ba3 Rb2 134.60(10) 9 2 ?
O5 Ba3 Rb2 116.30(10) 9 2 ?
O5 Ba3 Rb2 56.75(10) 11 2 ?
O4 Ba3 Rb2 130.42(12) 9 2 ?
O4 Ba3 Rb2 56.88(12) 3_565 2 ?
B2 Ba3 Rb2 57.06(16) 3_565 2 ?
B2 Ba3 Rb2 129.82(16) 9 2 ?
O2 Ba3 Rb2 112.52(10) 9 9 ?
O2 Ba3 Rb2 65.95(10) 11 9 ?
O3 Ba3 Rb2 134.60(10) 11 9 ?
O3 Ba3 Rb2 49.52(10) 9 9 ?
O5 Ba3 Rb2 56.75(10) 9 9 ?
O5 Ba3 Rb2 116.30(10) 11 9 ?
O4 Ba3 Rb2 56.88(12) 9 9 ?
O4 Ba3 Rb2 130.42(12) 3_565 9 ?
B2 Ba3 Rb2 129.82(16) 3_565 9 ?
B2 Ba3 Rb2 57.06(16) 9 9 ?
Rb2 Ba3 Rb2 172.57(4) 2 9 ?
O6 Ba4 O5 87.17(9) 9_556 11 ?
O6 Ba4 O5 87.17(9) 9_556 . ?
O5 Ba4 O5 164.32(19) 11 . ?
O6 Ba4 O5 149.54(13) 9_556 4 ?
O5 Ba4 O5 120.04(9) 11 4 ?
O5 Ba4 O5 69.75(15) . 4 ?
O6 Ba4 O5 149.54(13) 9_556 9 ?
O5 Ba4 O5 69.75(15) 11 9 ?
O5 Ba4 O5 120.04(9) . 9 ?
O5 Ba4 O5 50.60(18) 4 9 ?
O6 Ba4 O2 73.76(17) 9_556 . ?
O5 Ba4 O2 120.40(13) 11 . ?
O5 Ba4 O2 71.74(13) . . ?
O5 Ba4 O2 80.09(13) 4 . ?
O5 Ba4 O2 100.45(13) 9 . ?
O6 Ba4 O2 73.76(17) 9_556 11 ?
O5 Ba4 O2 71.74(13) 11 11 ?
O5 Ba4 O2 120.40(13) . 11 ?
O5 Ba4 O2 100.45(13) 4 11 ?
O5 Ba4 O2 80.09(13) 9 11 ?
O2 Ba4 O2 48.85(18) . 11 ?
O6 Ba4 O7 101.5(6) 9_556 . ?
O5 Ba4 O7 101.2(5) 11 . ?
O5 Ba4 O7 65.7(5) . . ?
O5 Ba4 O7 87.2(6) 4 . ?
O5 Ba4 O7 102.3(5) 9 . ?
O2 Ba4 O7 137.4(5) . . ?
O2 Ba4 O7 171.4(6) 11 . ?
O6 Ba4 O7 101.5(6) 9_556 2 ?
O5 Ba4 O7 65.7(5) 11 2 ?
O5 Ba4 O7 101.2(5) . 2 ?
O5 Ba4 O7 102.3(5) 4 2 ?
O5 Ba4 O7 87.2(6) 9 2 ?
O2 Ba4 O7 171.4(6) . 2 ?
O2 Ba4 O7 137.4(5) 11 2 ?
O7 Ba4 O7 35.6(10) . 2 ?
O6 Ba4 O7 135.0(5) 9_556 9 ?
O5 Ba4 O7 86.84(11) 11 9 ?
O5 Ba4 O7 86.85(11) . 9 ?
O5 Ba4 O7 65.4(5) 4 9 ?
O5 Ba4 O7 65.4(5) 9 9 ?
O2 Ba4 O7 144.1(4) . 9 ?
O2 Ba4 O7 144.1(4) 11 9 ?
O7 Ba4 O7 37.0(9) . 9 ?
O7 Ba4 O7 37.0(9) 2 9 ?
O6 Ba4 B3 168.1(3) 9_556 9 ?
O5 Ba4 B3 94.27(9) 11 9 ?
O5 Ba4 B3 94.27(9) . 9 ?
O5 Ba4 B3 25.89(10) 4 9 ?
O5 Ba4 B3 25.89(10) 9 9 ?
O2 Ba4 B3 95.5(2) . 9 ?
O2 Ba4 B3 95.5(2) 11 9 ?
O7 Ba4 B3 89.8(6) . 9 ?
O7 Ba4 B3 89.8(6) 2 9 ?
O7 Ba4 B3 56.9(5) 9 9 ?
O6 Ba4 Ba2 46.74(6) 9_556 . ?
O5 Ba4 Ba2 132.54(9) 11 . ?
O5 Ba4 Ba2 47.10(9) . . ?
O5 Ba4 Ba2 103.32(9) 4 . ?
O5 Ba4 Ba2 144.66(10) 9 . ?
O2 Ba4 Ba2 46.41(9) . . ?
O2 Ba4 Ba2 82.93(9) 11 . ?
O7 Ba4 Ba2 99.1(5) . . ?
O7 Ba4 Ba2 125.2(6) 2 . ?
O7 Ba4 Ba2 131.3(2) 9 . ?
B3 Ba4 Ba2 128.29(10) 9 . ?
O7 Rb1 O7 180.0 8_556 2 ?
O7 Rb1 O7 145.3(8) 8_556 3 ?
O7 Rb1 O7 34.7(8) 2 3 ?
O7 Rb1 O7 34.7(8) 8_556 9_556 ?
O7 Rb1 O7 145.3(8) 2 9_556 ?
O7 Rb1 O7 180.0(6) 3 9_556 ?
O7 Rb1 O7 145.3(8) 8_556 . ?
O7 Rb1 O7 34.7(8) 2 . ?
O7 Rb1 O7 34.7(8) 3 . ?
O7 Rb1 O7 145.3(8) 9_556 . ?
O7 Rb1 O7 34.7(8) 8_556 7_556 ?
O7 Rb1 O7 145.3(8) 2 7_556 ?
O7 Rb1 O7 145.3(8) 3 7_556 ?
O7 Rb1 O7 34.7(8) 9_556 7_556 ?
O7 Rb1 O7 180.0 . 7_556 ?
O7 Rb1 O6 95.7(3) 8_556 9_556 ?
O7 Rb1 O6 84.3(3) 2 9_556 ?
O7 Rb1 O6 114.6(5) 3 9_556 ?
O7 Rb1 O6 65.4(5) 9_556 9_556 ?
O7 Rb1 O6 84.3(3) . 9_556 ?
O7 Rb1 O6 95.7(3) 7_556 9_556 ?
O7 Rb1 O6 84.3(3) 8_556 3 ?
O7 Rb1 O6 95.7(3) 2 3 ?
O7 Rb1 O6 65.4(5) 3 3 ?
O7 Rb1 O6 114.6(5) 9_556 3 ?
O7 Rb1 O6 95.7(3) . 3 ?
O7 Rb1 O6 84.3(3) 7_556 3 ?
O6 Rb1 O6 180.0 9_556 3 ?
O7 Rb1 O6 95.7(3) 8_556 7_556 ?
O7 Rb1 O6 84.3(3) 2 7_556 ?
O7 Rb1 O6 84.3(3) 3 7_556 ?
O7 Rb1 O6 95.7(3) 9_556 7_556 ?
O7 Rb1 O6 114.6(5) . 7_556 ?
O7 Rb1 O6 65.4(5) 7_556 7_556 ?
O6 Rb1 O6 119.40(3) 9_556 7_556 ?
O6 Rb1 O6 60.60(3) 3 7_556 ?
O7 Rb1 O6 65.4(5) 8_556 8_556 ?
O7 Rb1 O6 114.6(5) 2 8_556 ?
O7 Rb1 O6 84.3(3) 3 8_556 ?
O7 Rb1 O6 95.7(3) 9_556 8_556 ?
O7 Rb1 O6 84.3(3) . 8_556 ?
O7 Rb1 O6 95.7(3) 7_556 8_556 ?
O6 Rb1 O6 119.40(3) 9_556 8_556 ?
O6 Rb1 O6 60.60(3) 3 8_556 ?
O6 Rb1 O6 119.40(3) 7_556 8_556 ?
O7 Rb1 O6 114.6(5) 8_556 2 ?
O7 Rb1 O6 65.4(5) 2 2 ?
O7 Rb1 O6 95.7(3) 3 2 ?
O7 Rb1 O6 84.3(3) 9_556 2 ?
O7 Rb1 O6 95.7(3) . 2 ?
O7 Rb1 O6 84.3(3) 7_556 2 ?
O6 Rb1 O6 60.60(3) 9_556 2 ?
O6 Rb1 O6 119.40(3) 3 2 ?
O6 Rb1 O6 60.60(3) 7_556 2 ?
O6 Rb1 O6 180.0 8_556 2 ?
O7 Rb1 O6 84.3(3) 8_556 . ?
O7 Rb1 O6 95.7(3) 2 . ?
O7 Rb1 O6 95.7(3) 3 . ?
O7 Rb1 O6 84.3(3) 9_556 . ?
O7 Rb1 O6 65.4(5) . . ?
O7 Rb1 O6 114.6(5) 7_556 . ?
O6 Rb1 O6 60.60(3) 9_556 . ?
O6 Rb1 O6 119.40(3) 3 . ?
O6 Rb1 O6 180.00(15) 7_556 . ?
O6 Rb1 O6 60.60(3) 8_556 . ?
O6 Rb1 O6 119.40(3) 2 . ?
O3 Rb2 O3 148.90(18) 12 . ?
O3 Rb2 O5 69.34(13) 12 12 ?
O3 Rb2 O5 111.35(13) . 12 ?
O3 Rb2 O5 111.35(13) 12 . ?
O3 Rb2 O5 69.35(13) . . ?
O5 Rb2 O5 43.69(16) 12 . ?
O3 Rb2 O1 75.23(9) 12 8_556 ?
O3 Rb2 O1 75.23(9) . 8_556 ?
O5 Rb2 O1 107.85(15) 12 8_556 ?
O5 Rb2 O1 107.85(15) . 8_556 ?
O3 Rb2 O4 45.84(15) 12 2_655 ?
O3 Rb2 O4 154.39(15) . 2_655 ?
O5 Rb2 O4 93.48(14) 12 2_655 ?
O5 Rb2 O4 132.69(13) . 2_655 ?
O1 Rb2 O4 103.79(13) 8_556 2_655 ?
O3 Rb2 O4 154.39(15) 12 . ?
O3 Rb2 O4 45.84(15) . . ?
O5 Rb2 O4 132.69(13) 12 . ?
O5 Rb2 O4 93.48(14) . . ?
O1 Rb2 O4 103.79(13) 8_556 . ?
O4 Rb2 O4 112.1(2) 2_655 . ?
O3 Rb2 B2 24.72(17) 12 2_655 ?
O3 Rb2 B2 154.26(18) . 2_655 ?
O5 Rb2 B2 88.28(16) 12 2_655 ?
O5 Rb2 B2 131.97(16) . 2_655 ?
O1 Rb2 B2 83.13(18) 8_556 2_655 ?
O4 Rb2 B2 24.0(2) 2_655 2_655 ?
O4 Rb2 B2 130.13(19) . 2_655 ?
O3 Rb2 B1 105.40(9) 12 8 ?
O3 Rb2 B1 105.40(9) . 8 ?
O5 Rb2 B1 81.53(18) 12 8 ?
O5 Rb2 B1 81.53(18) . 8 ?
O1 Rb2 B1 169.8(2) 8_556 8 ?
O4 Rb2 B1 71.12(14) 2_655 8 ?
O4 Rb2 B1 71.12(14) . 8 ?
B2 Rb2 B1 93.49(18) 2_655 8 ?
O3 Rb2 O2 85.40(11) 12 8 ?
O3 Rb2 O2 123.94(12) . 8 ?
O5 Rb2 O2 64.62(11) 12 8 ?
O5 Rb2 O2 79.51(11) . 8 ?
O1 Rb2 O2 160.62(7) 8_556 8 ?
O4 Rb2 O2 60.63(12) 2_655 8 ?
O4 Rb2 O2 93.41(13) . 8 ?
B2 Rb2 O2 78.91(18) 2_655 8 ?
B1 Rb2 O2 22.29(11) 8 8 ?
O3 Rb2 O2 123.94(12) 12 4 ?
O3 Rb2 O2 85.40(11) . 4 ?
O5 Rb2 O2 79.51(11) 12 4 ?
O5 Rb2 O2 64.62(11) . 4 ?
O1 Rb2 O2 160.62(7) 8_556 4 ?
O4 Rb2 O2 93.41(13) 2_655 4 ?
O4 Rb2 O2 60.63(12) . 4 ?
B2 Rb2 O2 115.46(19) 2_655 4 ?
B1 Rb2 O2 22.29(11) 8 4 ?
O2 Rb2 O2 38.71(14) 8 4 ?
O3 Rb2 Rb3 99.63(9) 12 7_665 ?
O3 Rb2 Rb3 99.63(9) . 7_665 ?
O5 Rb2 Rb3 135.39(9) 12 7_665 ?
O5 Rb2 Rb3 135.39(9) . 7_665 ?
O1 Rb2 Rb3 110.63(14) 8_556 7_665 ?
O4 Rb2 Rb3 56.19(12) 2_655 7_665 ?
O4 Rb2 Rb3 56.18(12) . 7_665 ?
B2 Rb2 Rb3 74.94(15) 2_655 7_665 ?
B1 Rb2 Rb3 59.22(17) 8 7_665 ?
O2 Rb2 Rb3 71.63(8) 8 7_665 ?
O2 Rb2 Rb3 71.63(8) 4 7_665 ?
O1 Rb3 O1 76.9(2) 3_565 . ?
O1 Rb3 O1 76.9(2) 3_565 2_665 ?
O1 Rb3 O1 76.9(2) . 2_665 ?
O1 Rb3 O4 82.09(12) 3_565 9 ?
O1 Rb3 O4 82.09(12) . 9 ?
O1 Rb3 O4 153.10(19) 2_665 9 ?
O1 Rb3 O4 82.09(12) 3_565 8_565 ?
O1 Rb3 O4 153.10(19) . 8_565 ?
O1 Rb3 O4 82.09(12) 2_665 8_565 ?
O4 Rb3 O4 111.66(11) 9 8_565 ?
O1 Rb3 O4 153.10(19) 3_565 7_665 ?
O1 Rb3 O4 82.09(12) . 7_665 ?
O1 Rb3 O4 82.09(12) 2_665 7_665 ?
O4 Rb3 O4 111.66(11) 9 7_665 ?
O4 Rb3 O4 111.66(11) 8_565 7_665 ?
O1 Rb3 B1 20.9(2) 3_565 3_565 ?
O1 Rb3 B1 93.26(17) . 3_565 ?
O1 Rb3 B1 93.26(17) 2_665 3_565 ?
O4 Rb3 B1 71.15(10) 9 3_565 ?
O4 Rb3 B1 71.15(10) 8_565 3_565 ?
O4 Rb3 B1 174.0(2) 7_665 3_565 ?
O1 Rb3 B1 93.26(17) 3_565 2_665 ?
O1 Rb3 B1 93.26(17) . 2_665 ?
O1 Rb3 B1 20.9(2) 2_665 2_665 ?
O4 Rb3 B1 174.0(2) 9 2_665 ?
O4 Rb3 B1 71.15(10) 8_565 2_665 ?
O4 Rb3 B1 71.15(10) 7_665 2_665 ?
B1 Rb3 B1 105.6(2) 3_565 2_665 ?
O1 Rb3 Ba1 47.65(3) 3_565 2_665 ?
O1 Rb3 Ba1 103.86(15) . 2_665 ?
O1 Rb3 Ba1 47.65(3) 2_665 2_665 ?
O4 Rb3 Ba1 124.17(6) 9 2_665 ?
O4 Rb3 Ba1 49.24(12) 8_565 2_665 ?
O4 Rb3 Ba1 124.17(6) 7_665 2_665 ?
B1 Rb3 Ba1 53.26(7) 3_565 2_665 ?
B1 Rb3 Ba1 53.26(7) 2_665 2_665 ?
O1 Rb3 Ba1 47.65(3) 3_565 3_565 ?
O1 Rb3 Ba1 47.65(3) . 3_565 ?
O1 Rb3 Ba1 103.86(15) 2_665 3_565 ?
O4 Rb3 Ba1 49.24(12) 9 3_565 ?
O4 Rb3 Ba1 124.17(6) 8_565 3_565 ?
O4 Rb3 Ba1 124.17(6) 7_665 3_565 ?
B1 Rb3 Ba1 53.26(7) 3_565 3_565 ?
B1 Rb3 Ba1 124.80(18) 2_665 3_565 ?
Ba1 Rb3 Ba1 94.45(4) 2_665 3_565 ?
O1 Rb3 Rb2 80.42(15) 3_565 8_565 ?
O1 Rb3 Rb2 134.55(3) . 8_565 ?
O1 Rb3 Rb2 134.55(3) 2_665 8_565 ?
O4 Rb3 Rb2 55.95(7) 9 8_565 ?
O4 Rb3 Rb2 55.95(7) 8_565 8_565 ?
O4 Rb3 Rb2 126.48(14) 7_665 8_565 ?
B1 Rb3 Rb2 59.47(17) 3_565 8_565 ?
B1 Rb3 Rb2 127.10(8) 2_665 8_565 ?
Ba1 Rb3 Rb2 88.46(2) 2_665 8_565 ?
Ba1 Rb3 Rb2 88.46(2) 3_565 8_565 ?
O1 Rb3 Rb2 134.55(3) 3_565 9 ?
O1 Rb3 Rb2 80.41(15) . 9 ?
O1 Rb3 Rb2 134.55(3) 2_665 9 ?
O4 Rb3 Rb2 55.95(7) 9 9 ?
O4 Rb3 Rb2 126.48(14) 8_565 9 ?
O4 Rb3 Rb2 55.95(7) 7_665 9 ?
B1 Rb3 Rb2 127.10(8) 3_565 9 ?
B1 Rb3 Rb2 127.10(8) 2_665 9 ?
Ba1 Rb3 Rb2 175.72(6) 2_665 9 ?
Ba1 Rb3 Rb2 88.46(2) 3_565 9 ?
Rb2 Rb3 Rb2 88.48(5) 8_565 9 ?
B4 O7 O7 46.1(9) . 2 ?
B4 O7 O7 46.1(9) . 3 ?
O7 O7 O7 60.000(4) 2 3 ?
B4 O7 Ba4 103.9(5) . 3 ?
O7 O7 Ba4 131.6(5) 2 3 ?
O7 O7 Ba4 72.2(5) 3 3 ?
B4 O7 Ba4 103.9(5) . . ?
O7 O7 Ba4 72.2(5) 2 . ?
O7 O7 Ba4 131.7(5) 3 . ?
Ba4 O7 Ba4 152.1(9) 3 . ?
B4 O7 Ba4 102.8(15) . 8 ?
O7 O7 Ba4 131.3(4) 2 8 ?
O7 O7 Ba4 131.3(4) 3 8 ?
Ba4 O7 Ba4 85.5(6) 3 8 ?
Ba4 O7 Ba4 85.5(5) . 8 ?
B4 O7 Rb1 106.7(15) . . ?
O7 O7 Rb1 72.7(4) 2 . ?
O7 O7 Rb1 72.7(4) 3 . ?
Ba4 O7 Rb1 87.5(6) 3 . ?
Ba4 O7 Rb1 87.5(6) . . ?
Ba4 O7 Rb1 150.5(9) 8 . ?
O7 B4 O7 180(3) 8 2 ?
O7 B4 O7 92.2(19) 8 . ?
O7 B4 O7 87.8(19) 2 . ?
O7 B4 O7 87.8(19) 8 7 ?
O7 B4 O7 92.2(19) 2 7 ?
O7 B4 O7 180.0 . 7 ?
O7 B4 O7 92.2(19) 8 3 ?
O7 B4 O7 87.8(19) 2 3 ?
O7 B4 O7 87.8(19) . 3 ?
O7 B4 O7 92.2(19) 7 3 ?
O7 B4 O7 87.8(19) 8 9 ?
O7 B4 O7 92.2(19) 2 9 ?
O7 B4 O7 92.2(19) . 9 ?
O7 B4 O7 87.8(19) 7 9 ?
O7 B4 O7 180(3) 3 9 ?
O7 B4 Rb1 53.2(13) 8 1_554 ?
O7 B4 Rb1 126.8(13) 2 1_554 ?
O7 B4 Rb1 126.8(13) . 1_554 ?
O7 B4 Rb1 53.2(13) 7 1_554 ?
O7 B4 Rb1 126.8(13) 3 1_554 ?
O7 B4 Rb1 53.2(13) 9 1_554 ?

loop_
_geom_bond_atom_site_label_1
_geom_bond_atom_site_label_2
_geom_bond_distance
_geom_bond_site_symmetry_2
_geom_bond_publ_flag
O1 B1 1.360(13) . ?
O1 Ba1 2.7059(17) 3_565 ?
O1 Ba1 2.7060(16) . ?
O1 Rb3 2.866(8) . ?
O1 Rb2 3.249(8) 9_556 ?
O2 B1 1.388(7) . ?
O2 Ba3 2.636(4) 8 ?
O2 Ba2 2.738(5) . ?
O2 Ba4 2.886(5) . ?
O2 Ba1 2.920(4) . ?
O2 Rb2 3.602(5) 9 ?
B1 O2 1.388(7) 11 ?
B1 Ba1 3.221(6) 3_565 ?
B1 Rb2 3.581(10) 9 ?
B1 Rb2 3.734(10) 9_556 ?
O3 B2 1.396(7) . ?
O3 Ba3 2.727(4) 8 ?
O3 Ba2 2.749(5) . ?
O3 Ba1 2.829(4) 7_666 ?
O3 Rb2 2.870(5) . ?
O3 Ba1 3.112(5) . ?
O4 B2 1.371(12) . ?
O4 Ba1 2.886(6) 7_665 ?
O4 Ba3 2.923(5) 8 ?
O4 Ba3 2.923(5) 2_665 ?
O4 Rb2 3.263(5) 3_665 ?
O4 Rb2 3.263(5) . ?
O4 Rb3 3.271(7) 7_665 ?
B2 O3 1.396(7) 10_665 ?
B2 Ba3 3.087(7) 8 ?
B2 Ba3 3.087(7) 2_665 ?
B2 Ba1 3.157(10) 7_666 ?
B2 Rb2 3.320(7) 3_665 ?
O5 B3 1.391(7) . ?
O5 Ba3 2.738(5) 8 ?
O5 Ba2 2.764(4) . ?
O5 Ba4 2.796(5) . ?
O5 Ba4 2.796(5) 8 ?
O5 Rb2 3.212(5) . ?
O6 B3 1.369(12) . ?
O6 Ba2 2.745(3) . ?
O6 Ba2 2.745(3) 8_556 ?
O6 Ba4 2.777(6) 8_556 ?
O6 Rb1 3.557(8) . ?
B3 O5 1.391(7) 12 ?
B3 Ba2 3.136(6) 8_556 ?
B3 Ba4 3.182(11) 8 ?
Ba1 O1 2.7059(16) 2_665 ?
Ba1 O3 2.829(4) 7_666 ?
Ba1 O3 2.829(4) 4_556 ?
Ba1 O4 2.886(6) 7_665 ?
Ba1 O2 2.920(4) 10_665 ?
Ba1 O3 3.112(5) 10_665 ?
Ba1 B2 3.157(10) 7_666 ?
Ba1 B1 3.221(6) 2_665 ?
Ba1 Ba3 3.9135(9) 8 ?
Ba2 O2 2.738(5) 4_556 ?
Ba2 O6 2.745(3) 9_556 ?
Ba2 O3 2.749(5) 4_556 ?
Ba2 O5 2.764(4) 4_556 ?
Ba2 B3 3.136(6) 9_556 ?
Ba2 Ba4 3.7588(8) . ?
Ba2 Ba4 3.7588(8) 8_556 ?
Ba2 Ba3 3.7866(12) 8_556 ?
Ba3 O2 2.636(4) 9 ?
Ba3 O2 2.636(4) 11 ?
Ba3 O3 2.727(4) 11 ?
Ba3 O3 2.727(4) 9 ?
Ba3 O5 2.738(5) 9 ?
Ba3 O5 2.738(5) 11 ?
Ba3 O4 2.923(5) 9 ?
Ba3 O4 2.923(5) 3_565 ?
Ba3 B2 3.087(7) 3_565 ?
Ba3 B2 3.087(7) 9 ?
Ba3 Rb2 3.7539(9) 2 ?
Ba3 Rb2 3.7538(10) 9 ?
Ba4 O6 2.777(6) 9_556 ?
Ba4 O5 2.796(5) 11 ?
Ba4 O5 2.796(5) 4 ?
Ba4 O5 2.796(5) 9 ?
Ba4 O2 2.886(5) 11 ?
Ba4 O7 2.964(6) . ?
Ba4 O7 2.964(6) 2 ?
Ba4 O7 2.98(3) 9 ?
Ba4 B3 3.182(11) 9 ?
Rb1 O7 3.04(3) 8_556 ?
Rb1 O7 3.04(3) 2 ?
Rb1 O7 3.04(3) 3 ?
Rb1 O7 3.04(3) 9_556 ?
Rb1 O7 3.04(3) . ?
Rb1 O7 3.04(3) 7_556 ?
Rb1 O6 3.557(8) 9_556 ?
Rb1 O6 3.557(8) 3 ?
Rb1 O6 3.557(8) 7_556 ?
Rb1 O6 3.557(8) 8_556 ?
Rb1 O6 3.557(8) 2 ?
Rb2 O3 2.870(5) 12 ?
Rb2 O5 3.212(5) 12 ?
Rb2 O1 3.249(8) 8_556 ?
Rb2 O4 3.263(5) 2_655 ?
Rb2 B2 3.320(7) 2_655 ?
Rb2 B1 3.581(10) 8 ?
Rb2 O2 3.602(5) 8 ?
Rb2 O2 3.602(5) 4 ?
Rb2 Rb3 3.6472(19) 7_665 ?
Rb3 O1 2.866(8) 3_565 ?
Rb3 O1 2.866(8) 2_665 ?
Rb3 O4 3.271(7) 9 ?
Rb3 O4 3.271(7) 8_565 ?
Rb3 O4 3.271(7) 7_665 ?
Rb3 B1 3.572(10) 3_565 ?
Rb3 B1 3.572(10) 2_665 ?
Rb3 Ba1 3.6145(14) 2_665 ?
Rb3 Ba1 3.6145(14) 3_565 ?
Rb3 Rb2 3.6472(19) 8_565 ?
Rb3 Rb2 3.6472(19) 9 ?
O7 B4 1.31(3) . ?
O7 O7 1.81(4) 2 ?
O7 O7 1.81(4) 3 ?
O7 Ba4 2.964(6) 3 ?
O7 Ba4 2.98(3) 8 ?
B4 O7 1.31(3) 8 ?
B4 O7 1.31(3) 2 ?
B4 O7 1.31(3) 7 ?
B4 O7 1.31(3) 3 ?
B4 O7 1.31(3) 9 ?
B4 Rb1 3.6412(12) 1_554 ?
